data_7200889
loop_
_publ_author_name
'Zhao, Xiao-Qing'
'Zhao, Bin'
'Shi, Wei'
'Cheng, Peng'

_publ_section_title
;
 Structures and luminescent properties of a series of Ln--Ag
 heterometallic coordination polymers
;
_journal_issue 7
_journal_name_full CrystEngComm
_journal_page_first 1261
_journal_paper_doi 10.1039/b900430k
_journal_volume 11
_journal_year 2009
_chemical_formula_moiety 'C14 H18 Ag Eu N2 O14'
_chemical_formula_sum 'C14 H18 Ag Eu N2 O14'
_chemical_formula_weight 698.13
_chemical_name_systematic
;
?
;
_space_group_IT_number 14
_symmetry_cell_setting monoclinic
_symmetry_space_group_name_Hall '-P 2yn'
_symmetry_space_group_name_H-M 'P 1 21/n 1'
_atom_sites_solution_hydrogens geom
_atom_sites_solution_primary direct
_atom_sites_solution_secondary difmap
_audit_creation_method SHELXL-97
_cell_angle_alpha 90.00
_cell_angle_beta 98.849(4)
_cell_angle_gamma 90.00
_cell_formula_units_Z 4
_cell_length_a 14.598(4)
_cell_length_b 7.3645(18)
_cell_length_c 19.757(5)
_cell_measurement_reflns_used 4389
_cell_measurement_temperature 294(2)
_cell_measurement_theta_max 26.37
_cell_measurement_theta_min 2.96
_cell_volume 2098.7(9)
_computing_cell_refinement 'Bruker SMART'
_computing_data_collection 'Bruker SMART'
_computing_data_reduction 'Bruker SAINT'
_computing_molecular_graphics 'Bruker SHELXTL'
_computing_publication_material 'Bruker SHELXTL'
_computing_structure_refinement 'SHELXL-97 (Sheldrick, 1997)'
_computing_structure_solution 'SHELXS-97 (Sheldrick, 1990)'
_diffrn_ambient_temperature 294(2)
_diffrn_measured_fraction_theta_full 0.998
_diffrn_measured_fraction_theta_max 0.998
_diffrn_measurement_device_type 'CCD area detector'
_diffrn_measurement_method 'phi and omega scans'
_diffrn_radiation_monochromator graphite
_diffrn_radiation_source 'fine-focus sealed tube'
_diffrn_radiation_type MoK\a
_diffrn_radiation_wavelength 0.71073
_diffrn_reflns_av_R_equivalents 0.0531
_diffrn_reflns_av_sigmaI/netI 0.0588
_diffrn_reflns_limit_h_max 15
_diffrn_reflns_limit_h_min -17
_diffrn_reflns_limit_k_max 8
_diffrn_reflns_limit_k_min -8
_diffrn_reflns_limit_l_max 23
_diffrn_reflns_limit_l_min -21
_diffrn_reflns_number 10103
_diffrn_reflns_theta_full 25.01
_diffrn_reflns_theta_max 25.01
_diffrn_reflns_theta_min 1.88
_exptl_absorpt_coefficient_mu 3.970
_exptl_absorpt_correction_T_max 0.6923
_exptl_absorpt_correction_T_min 0.4755
_exptl_absorpt_correction_type multi-scan
_exptl_absorpt_process_details SADBAS
_exptl_crystal_colour colorless
_exptl_crystal_density_diffrn 2.210
_exptl_crystal_density_meas ?
_exptl_crystal_density_method 'not measured'
_exptl_crystal_description prism
_exptl_crystal_F_000 1352
_exptl_crystal_size_max 0.22
_exptl_crystal_size_mid 0.20
_exptl_crystal_size_min 0.10
_refine_diff_density_max 3.885
_refine_diff_density_min -2.818
_refine_diff_density_rms 0.228
_refine_ls_extinction_method none
_refine_ls_goodness_of_fit_ref 1.062
_refine_ls_hydrogen_treatment constr
_refine_ls_matrix_type full
_refine_ls_number_parameters 289
_refine_ls_number_reflns 3699
_refine_ls_number_restraints 12
_refine_ls_restrained_S_all 1.890
_refine_ls_R_factor_all 0.0711
_refine_ls_R_factor_gt 0.0573
_refine_ls_shift/su_max 0.000
_refine_ls_shift/su_mean 0.000
_refine_ls_structure_factor_coef Fsqd
_refine_ls_weighting_details 'calc w=1/[\s^2^(Fo^2^)+(0.0789P)^2^+18.6782P] where P=(Fo^2^+2Fc^2^)/3'
_refine_ls_weighting_scheme calc
_refine_ls_wR_factor_gt 0.1401
_refine_ls_wR_factor_ref 0.1496
_reflns_number_gt 2990
_reflns_number_total 3699
_reflns_threshold_expression >2sigma(I)
_cod_data_source_file b900430k.txt
_cod_data_source_block 5
_cod_depositor_comments
;
The following automatic conversions were performed:
'_symmetry_cell_setting' value 'Monoclinic' changed to 'monoclinic'
according to '/home/saulius/struct/CIF-dictionaries/cif_core.dic'
dictionary named 'cif_core.dic' version 2.4.1 from
2010-06-29.

'_refine_ls_hydrogen_treatment' value 'CONSTR' changed to
'constr' according to '/home/saulius/struct/CIF-dictionaries/cif_core.dic'
dictionary named 'cif_core.dic' version 2.4.1 from 2010-06-29.

Automatic conversion script
Id: cif_fix_enum 1527 2010-12-29 10:47:43Z saulius 

The following automatic conversions were performed:

'_exptl_crystal_density_meas' value 'NONE' was changed to '?' - the
value is perceived as not measured.

Automatic conversion script
Id: cif_fix_values 3008 2015-01-20 13:52:24Z robertas 
;
_cod_original_cell_volume 2098.6(9)
_cod_original_sg_symbol_H-M P2(1)/n
_cod_database_code 7200889

loop_
_symmetry_equiv_pos_as_xyz
'x, y, z'
'-x+1/2, y+1/2, -z+1/2'
'-x, -y, -z'
'x-1/2, -y-1/2, z-1/2'

loop_
_atom_site_label
_atom_site_type_symbol
_atom_site_fract_x
_atom_site_fract_y
_atom_site_fract_z
_atom_site_U_iso_or_equiv
_atom_site_adp_type
_atom_site_occupancy
_atom_site_symmetry_multiplicity
_atom_site_calc_flag
_atom_site_refinement_flags
_atom_site_disorder_assembly
_atom_site_disorder_group
Eu1 Eu 0.79578(5) 0.04105(11) 0.13846(4) 0.0192(3) Uani 1 1 d U . .
Ag1 Ag 0.87902(16) 0.5033(3) 0.00702(16) 0.0874(8) Uani 1 1 d U . .
O1 O 0.7938(8) 0.2545(16) 0.0438(6) 0.032(3) Uani 1 1 d . . .
O2 O 0.7369(10) 0.3740(19) -0.0562(7) 0.045(3) Uani 1 1 d . . .
O3 O 0.6976(8) -0.2267(16) 0.1385(6) 0.029(3) Uani 1 1 d . . .
O4 O 0.5963(9) -0.4304(17) 0.0870(7) 0.039(3) Uani 1 1 d . . .
O5 O 0.8685(8) -0.1714(16) 0.0688(6) 0.032(3) Uani 1 1 d . . .
O6 O 0.9939(10) -0.3023(19) 0.0384(8) 0.050(4) Uani 1 1 d . . .
O7 O 0.8670(8) 0.3167(16) 0.1941(6) 0.028(3) Uani 1 1 d . . .
O8 O 0.9821(9) 0.5191(18) 0.2148(8) 0.045(4) Uani 1 1 d . . .
O9 O 0.8950(8) -0.1577(16) 0.2201(6) 0.031(3) Uani 1 1 d . . .
H9A H 0.9553 -0.1002 0.2368 0.037 Uiso 1 1 d R . .
H9B H 0.9225 -0.2310 0.2083 0.037 Uiso 1 1 d R . .
O10 O 0.7473(8) 0.0480(16) 0.2507(6) 0.028(3) Uani 1 1 d . . .
H10A H 0.7648 0.0971 0.2783 0.034 Uiso 1 1 d R . .
H10B H 0.7100 -0.0459 0.2619 0.034 Uiso 1 1 d R . .
O11 O 0.6621(8) 0.2424(16) 0.1437(6) 0.032(3) Uani 1 1 d . . .
H11A H 0.6612 0.2708 0.1881 0.039 Uiso 1 1 d R . .
H11B H 0.6525 0.3245 0.1282 0.039 Uiso 1 1 d R . .
N1 N 0.6784(10) -0.0178(18) 0.0299(7) 0.024(3) Uani 1 1 d . . .
N2 N 0.9643(9) 0.1016(19) 0.1267(7) 0.025(3) Uani 1 1 d . . .
C1 C 0.7371(12) 0.254(2) -0.0118(8) 0.026(4) Uani 1 1 d . . .
C2 C 0.6712(11) 0.096(2) -0.0233(8) 0.025(3) Uani 1 1 d . . .
C3 C 0.6107(13) 0.066(3) -0.0835(10) 0.037(4) Uani 1 1 d . . .
H3 H 0.6066 0.1470 -0.1198 0.044 Uiso 1 1 calc R . .
C4 C 0.5569(14) -0.089(3) -0.0879(10) 0.045(5) Uani 1 1 d . . .
H4 H 0.5158 -0.1132 -0.1277 0.054 Uiso 1 1 calc R . .
C5 C 0.5639(13) -0.208(3) -0.0332(9) 0.035(4) Uani 1 1 d . . .
H5 H 0.5275 -0.3123 -0.0354 0.042 Uiso 1 1 calc R . .
C6 C 0.6265(11) -0.169(2) 0.0246(8) 0.025(4) Uani 1 1 d . . .
C7 C 0.6402(12) -0.287(2) 0.0889(8) 0.028(4) Uani 1 1 d . . .
C8 C 0.9548(12) -0.175(2) 0.0652(9) 0.027(4) Uani 1 1 d . . .
C9 C 1.0117(12) -0.017(2) 0.0952(9) 0.030(4) Uani 1 1 d . . .
C10 C 1.1037(13) 0.003(3) 0.0904(11) 0.043(5) Uani 1 1 d . . .
H10 H 1.1355 -0.0835 0.0689 0.051 Uiso 1 1 calc R . .
C11 C 1.1475(14) 0.158(3) 0.1186(12) 0.051(6) Uani 1 1 d . . .
H11 H 1.2101 0.1760 0.1165 0.061 Uiso 1 1 calc R . .
C12 C 1.0989(13) 0.284(3) 0.1497(11) 0.043(5) Uani 1 1 d . . .
H12 H 1.1277 0.3906 0.1674 0.052 Uiso 1 1 calc R . .
C13 C 1.0076(11) 0.253(2) 0.1544(9) 0.026(4) Uani 1 1 d . . .
C14 C 0.9486(11) 0.372(2) 0.1908(9) 0.028(4) Uani 1 1 d . . .
O12 O 0.3036(10) 0.532(2) 0.1909(8) 0.059(4) Uani 1 1 d . . .
H12A H 0.2907 0.5689 0.1526 0.071 Uiso 1 1 d R . .
H12B H 0.2646 0.5903 0.2104 0.071 Uiso 1 1 d R . .
O13 O 0.1635(11) 0.674(3) 0.2554(11) 0.085(6) Uani 1 1 d . . .
H13A H 0.1709 0.7880 0.2536 0.102 Uiso 1 1 d R . .
H13B H 0.1086 0.6337 0.2447 0.102 Uiso 1 1 d R . .
O14 O 0.0082(11) 0.050(3) 0.3030(9) 0.073(6) Uani 1 1 d . . .
H14A H -0.0021 0.0426 0.3442 0.088 Uiso 1 1 d R . .
H14B H 0.0644 0.0617 0.2974 0.088 Uiso 1 1 d R . .

loop_
_atom_site_aniso_label
_atom_site_aniso_U_11
_atom_site_aniso_U_22
_atom_site_aniso_U_33
_atom_site_aniso_U_23
_atom_site_aniso_U_13
_atom_site_aniso_U_12
Eu1 0.0217(5) 0.0152(5) 0.0215(5) -0.0012(3) 0.0061(3) -0.0019(3)
Ag1 0.0642(11) 0.0572(11) 0.1455(16) -0.0455(11) 0.0307(11) -0.0287(9)
O1 0.033(7) 0.026(6) 0.038(7) 0.006(5) 0.005(6) -0.012(5)
O2 0.058(9) 0.033(8) 0.043(8) 0.014(6) 0.008(7) -0.012(7)
O3 0.037(7) 0.024(6) 0.027(6) 0.004(5) 0.003(5) -0.011(5)
O4 0.048(8) 0.023(7) 0.044(7) 0.011(6) 0.001(6) -0.017(6)
O5 0.037(7) 0.020(6) 0.041(7) -0.013(5) 0.011(6) -0.006(5)
O6 0.046(8) 0.030(7) 0.082(11) -0.030(8) 0.030(8) -0.008(6)
O7 0.025(6) 0.022(6) 0.039(7) -0.012(5) 0.011(5) -0.005(5)
O8 0.031(7) 0.030(7) 0.073(10) -0.025(7) 0.010(7) -0.005(6)
O9 0.031(6) 0.023(6) 0.037(7) 0.000(5) 0.002(5) 0.008(5)
O10 0.037(6) 0.025(6) 0.025(6) -0.004(5) 0.010(5) -0.007(5)
O11 0.041(7) 0.022(6) 0.035(7) 0.000(5) 0.011(6) 0.005(5)
N1 0.032(8) 0.017(7) 0.024(7) 0.004(6) 0.008(6) -0.004(6)
N2 0.024(7) 0.020(7) 0.031(7) -0.007(6) 0.012(6) -0.001(6)
C1 0.032(9) 0.022(9) 0.026(9) 0.000(7) 0.008(7) -0.004(7)
C2 0.026(8) 0.022(8) 0.028(8) 0.004(7) 0.010(7) 0.003(7)
C3 0.043(11) 0.030(10) 0.036(10) 0.009(8) 0.001(8) -0.005(8)
C4 0.044(12) 0.055(13) 0.032(10) 0.007(9) -0.010(9) -0.015(10)
C5 0.036(10) 0.034(10) 0.034(10) 0.008(8) -0.002(8) -0.015(8)
C6 0.026(9) 0.021(8) 0.029(8) 0.000(7) 0.005(7) -0.007(7)
C7 0.031(9) 0.024(9) 0.028(9) 0.008(7) 0.006(7) -0.004(7)
C8 0.032(10) 0.021(9) 0.031(9) -0.008(7) 0.011(7) -0.002(7)
C9 0.033(10) 0.027(9) 0.033(9) -0.008(8) 0.013(8) 0.000(7)
C10 0.029(10) 0.044(12) 0.057(12) -0.023(10) 0.012(9) 0.003(9)
C11 0.027(10) 0.050(13) 0.082(16) -0.026(12) 0.025(10) -0.010(9)
C12 0.030(10) 0.041(12) 0.062(13) -0.021(10) 0.016(9) -0.013(9)
C13 0.026(9) 0.020(8) 0.035(9) -0.004(7) 0.011(7) -0.002(7)
C14 0.026(9) 0.017(8) 0.042(10) -0.013(8) 0.006(7) 0.001(7)
O12 0.039(8) 0.075(12) 0.063(10) 0.015(9) 0.006(7) 0.002(8)
O13 0.045(10) 0.086(14) 0.126(17) -0.043(13) 0.019(10) -0.009(9)
O14 0.042(9) 0.108(16) 0.073(12) -0.032(11) 0.020(8) -0.016(9)

loop_
_atom_type_symbol
_atom_type_description
_atom_type_scat_dispersion_real
_atom_type_scat_dispersion_imag
_atom_type_scat_source
C C 0.0033 0.0016 'International Tables Vol C Tables 4.2.6.8 and 6.1.1.4'
H H 0.0000 0.0000 'International Tables Vol C Tables 4.2.6.8 and 6.1.1.4'
N N 0.0061 0.0033 'International Tables Vol C Tables 4.2.6.8 and 6.1.1.4'
O O 0.0106 0.0060 'International Tables Vol C Tables 4.2.6.8 and 6.1.1.4'
Ag Ag -0.8971 1.1015 'International Tables Vol C Tables 4.2.6.8 and 6.1.1.4'
Eu Eu -0.1578 3.6682 'International Tables Vol C Tables 4.2.6.8 and 6.1.1.4'

loop_
_geom_angle_atom_site_label_1
_geom_angle_atom_site_label_2
_geom_angle_atom_site_label_3
_geom_angle
_geom_angle_site_symmetry_1
_geom_angle_site_symmetry_3
_geom_angle_publ_flag
O10 Eu1 O5 138.0(4) . . ?
O10 Eu1 O3 76.3(4) . . ?
O5 Eu1 O3 77.8(4) . . ?
O10 Eu1 O1 135.6(4) . . ?
O5 Eu1 O1 86.3(4) . . ?
O3 Eu1 O1 125.7(4) . . ?
O10 Eu1 O7 74.8(4) . . ?
O5 Eu1 O7 126.3(4) . . ?
O3 Eu1 O7 151.0(4) . . ?
O1 Eu1 O7 76.4(4) . . ?
O10 Eu1 O11 66.8(4) . . ?
O5 Eu1 O11 145.9(4) . . ?
O3 Eu1 O11 91.0(4) . . ?
O1 Eu1 O11 74.2(4) . . ?
O7 Eu1 O11 76.6(4) . . ?
O10 Eu1 O9 69.0(4) . . ?
O5 Eu1 O9 74.1(4) . . ?
O3 Eu1 O9 78.8(4) . . ?
O1 Eu1 O9 144.8(4) . . ?
O7 Eu1 O9 91.8(4) . . ?
O11 Eu1 O9 135.7(4) . . ?
O10 Eu1 N2 120.1(4) . . ?
O5 Eu1 N2 63.2(4) . . ?
O3 Eu1 N2 135.9(4) . . ?
O1 Eu1 N2 73.4(4) . . ?
O7 Eu1 N2 63.1(4) . . ?
O11 Eu1 N2 132.9(4) . . ?
O9 Eu1 N2 71.7(4) . . ?
O10 Eu1 N1 121.0(4) . . ?
O5 Eu1 N1 73.3(4) . . ?
O3 Eu1 N1 63.1(4) . . ?
O1 Eu1 N1 62.7(4) . . ?
O7 Eu1 N1 133.9(4) . . ?
O11 Eu1 N1 72.9(4) . . ?
O9 Eu1 N1 133.9(4) . . ?
N2 Eu1 N1 118.9(4) . . ?
O6 Ag1 O1 144.7(5) 1_565 . ?
O6 Ag1 O2 160.0(6) 1_565 . ?
O1 Ag1 O2 54.3(4) . . ?
C1 O1 Ag1 92.2(10) . . ?
C1 O1 Eu1 126.2(10) . . ?
Ag1 O1 Eu1 141.4(5) . . ?
C1 O2 Ag1 90.4(10) . . ?
C7 O3 Eu1 126.9(10) . . ?
C8 O5 Eu1 124.6(10) . . ?
C8 O6 Ag1 103.1(11) . 1_545 ?
C14 O7 Eu1 125.4(10) . . ?
Eu1 O9 H9A 111.5 . . ?
Eu1 O9 H9B 121.5 . . ?
H9A O9 H9B 85.3 . . ?
Eu1 O10 H10A 128.8 . . ?
Eu1 O10 H10B 117.8 . . ?
H10A O10 H10B 111.7 . . ?
Eu1 O11 H11A 108.1 . . ?
Eu1 O11 H11B 128.6 . . ?
H11A O11 H11B 101.4 . . ?
C2 N1 C6 119.0(14) . . ?
C2 N1 Eu1 120.8(11) . . ?
C6 N1 Eu1 120.1(10) . . ?
C9 N2 C13 119.2(14) . . ?
C9 N2 Eu1 120.5(11) . . ?
C13 N2 Eu1 120.3(10) . . ?
O2 C1 O1 122.6(15) . . ?
O2 C1 C2 120.7(15) . . ?
O1 C1 C2 116.7(14) . . ?
N1 C2 C3 122.4(16) . . ?
N1 C2 C1 113.3(14) . . ?
C3 C2 C1 124.3(15) . . ?
C4 C3 C2 118.1(17) . . ?
C4 C3 H3 121.0 . . ?
C2 C3 H3 121.0 . . ?
C3 C4 C5 120.1(17) . . ?
C3 C4 H4 120.0 . . ?
C5 C4 H4 120.0 . . ?
C6 C5 C4 118.2(16) . . ?
C6 C5 H5 120.9 . . ?
C4 C5 H5 120.9 . . ?
N1 C6 C5 122.3(15) . . ?
N1 C6 C7 114.0(14) . . ?
C5 C6 C7 123.7(15) . . ?
O4 C7 O3 126.9(15) . . ?
O4 C7 C6 117.5(15) . . ?
O3 C7 C6 115.6(14) . . ?
O6 C8 O5 123.9(16) . . ?
O6 C8 C9 119.1(16) . . ?
O5 C8 C9 117.0(14) . . ?
N2 C9 C10 123.1(17) . . ?
N2 C9 C8 113.6(15) . . ?
C10 C9 C8 123.3(16) . . ?
C9 C10 C11 117.5(18) . . ?
C9 C10 H10 121.2 . . ?
C11 C10 H10 121.2 . . ?
C12 C11 C10 120.1(18) . . ?
C12 C11 H11 119.9 . . ?
C10 C11 H11 119.9 . . ?
C13 C12 C11 119.2(18) . . ?
C13 C12 H12 120.4 . . ?
C11 C12 H12 120.4 . . ?
N2 C13 C12 120.8(16) . . ?
N2 C13 C14 114.4(14) . . ?
C12 C13 C14 124.8(16) . . ?
O8 C14 O7 125.2(15) . . ?
O8 C14 C13 118.2(15) . . ?
O7 C14 C13 116.6(14) . . ?
H12A O12 H12B 100.6 . . ?
H13A O13 H13B 117.1 . . ?
H14A O14 H14B 116.7 . . ?

loop_
_geom_bond_atom_site_label_1
_geom_bond_atom_site_label_2
_geom_bond_distance
_geom_bond_site_symmetry_2
_geom_bond_publ_flag
Eu1 O10 2.429(12) . ?
Eu1 O5 2.432(12) . ?
Eu1 O3 2.438(11) . ?
Eu1 O1 2.439(12) . ?
Eu1 O7 2.461(11) . ?
Eu1 O11 2.466(11) . ?
Eu1 O9 2.475(11) . ?
Eu1 N2 2.545(13) . ?
Eu1 N1 2.567(13) . ?
Ag1 O6 2.219(13) 1_565 ?
Ag1 O1 2.390(12) . ?
Ag1 O2 2.444(14) . ?
O1 C1 1.27(2) . ?
O2 C1 1.24(2) . ?
O3 C7 1.27(2) . ?
O4 C7 1.24(2) . ?
O5 C8 1.27(2) . ?
O6 C8 1.25(2) . ?
O6 Ag1 2.219(13) 1_545 ?
O7 C14 1.27(2) . ?
O8 C14 1.25(2) . ?
O9 H9A 0.9865 . ?
O9 H9B 0.7327 . ?
O10 H10A 0.6721 . ?
O10 H10B 0.9284 . ?
O11 H11A 0.9034 . ?
O11 H11B 0.6826 . ?
N1 C2 1.34(2) . ?
N1 C6 1.34(2) . ?
N2 C9 1.33(2) . ?
N2 C13 1.35(2) . ?
C1 C2 1.50(2) . ?
C2 C3 1.39(2) . ?
C3 C4 1.38(3) . ?
C3 H3 0.9300 . ?
C4 C5 1.38(3) . ?
C4 H4 0.9300 . ?
C5 C6 1.38(2) . ?
C5 H5 0.9300 . ?
C6 C7 1.53(2) . ?
C8 C9 1.50(2) . ?
C9 C10 1.37(3) . ?
C10 C11 1.38(3) . ?
C10 H10 0.9300 . ?
C11 C12 1.37(3) . ?
C11 H11 0.9300 . ?
C12 C13 1.37(2) . ?
C12 H12 0.9300 . ?
C13 C14 1.49(2) . ?
O12 H12A 0.7997 . ?
O12 H12B 0.8499 . ?
O13 H13A 0.8492 . ?
O13 H13B 0.8501 . ?
O14 H14A 0.8515 . ?
O14 H14B 0.8501 . ?

loop_
_geom_torsion_atom_site_label_1
_geom_torsion_atom_site_label_2
_geom_torsion_atom_site_label_3
_geom_torsion_atom_site_label_4
_geom_torsion
_geom_torsion_site_symmetry_1
_geom_torsion_site_symmetry_2
_geom_torsion_site_symmetry_3
_geom_torsion_site_symmetry_4
_geom_torsion_publ_flag
O6 Ag1 O1 C1 174.5(10) 1_565 . . . ?
O2 Ag1 O1 C1 3.9(10) . . . . ?
O6 Ag1 O1 Eu1 -9.5(15) 1_565 . . . ?
O2 Ag1 O1 Eu1 179.9(12) . . . . ?
O10 Eu1 O1 C1 -102.7(14) . . . . ?
O5 Eu1 O1 C1 77.8(14) . . . . ?
O3 Eu1 O1 C1 5.8(16) . . . . ?
O7 Eu1 O1 C1 -153.4(14) . . . . ?
O11 Eu1 O1 C1 -73.8(14) . . . . ?
O9 Eu1 O1 C1 133.2(13) . . . . ?
N2 Eu1 O1 C1 141.0(14) . . . . ?
N1 Eu1 O1 C1 4.8(13) . . . . ?
O10 Eu1 O1 Ag1 82.2(10) . . . . ?
O5 Eu1 O1 Ag1 -97.2(9) . . . . ?
O3 Eu1 O1 Ag1 -169.3(8) . . . . ?
O7 Eu1 O1 Ag1 31.5(9) . . . . ?
O11 Eu1 O1 Ag1 111.2(10) . . . . ?
O9 Eu1 O1 Ag1 -41.8(13) . . . . ?
N2 Eu1 O1 Ag1 -34.1(9) . . . . ?
N1 Eu1 O1 Ag1 -170.3(11) . . . . ?
O6 Ag1 O2 C1 -168.0(14) 1_565 . . . ?
O1 Ag1 O2 C1 -4.0(10) . . . . ?
O10 Eu1 O3 C7 141.2(14) . . . . ?
O5 Eu1 O3 C7 -72.0(14) . . . . ?
O1 Eu1 O3 C7 4.3(16) . . . . ?
O7 Eu1 O3 C7 138.9(13) . . . . ?
O11 Eu1 O3 C7 75.5(14) . . . . ?
O9 Eu1 O3 C7 -147.9(14) . . . . ?
N2 Eu1 O3 C7 -99.5(14) . . . . ?
N1 Eu1 O3 C7 5.3(13) . . . . ?
O10 Eu1 O5 C8 -96.2(14) . . . . ?
O3 Eu1 O5 C8 -149.0(14) . . . . ?
O1 Eu1 O5 C8 83.2(14) . . . . ?
O7 Eu1 O5 C8 13.0(15) . . . . ?
O11 Eu1 O5 C8 137.8(13) . . . . ?
O9 Eu1 O5 C8 -67.3(13) . . . . ?
N2 Eu1 O5 C8 9.9(13) . . . . ?
N1 Eu1 O5 C8 145.7(14) . . . . ?
O10 Eu1 O7 C14 139.5(14) . . . . ?
O5 Eu1 O7 C14 0.4(15) . . . . ?
O3 Eu1 O7 C14 141.9(13) . . . . ?
O1 Eu1 O7 C14 -74.6(14) . . . . ?
O11 Eu1 O7 C14 -151.3(14) . . . . ?
O9 Eu1 O7 C14 71.9(14) . . . . ?
N2 Eu1 O7 C14 3.5(13) . . . . ?
N1 Eu1 O7 C14 -101.8(14) . . . . ?
O10 Eu1 N1 C2 126.8(12) . . . . ?
O5 Eu1 N1 C2 -96.7(13) . . . . ?
O3 Eu1 N1 C2 178.8(14) . . . . ?
O1 Eu1 N1 C2 -2.1(12) . . . . ?
O7 Eu1 N1 C2 28.0(15) . . . . ?
O11 Eu1 N1 C2 78.7(12) . . . . ?
O9 Eu1 N1 C2 -143.3(11) . . . . ?
N2 Eu1 N1 C2 -51.4(13) . . . . ?
O10 Eu1 N1 C6 -56.4(13) . . . . ?
O5 Eu1 N1 C6 80.1(12) . . . . ?
O3 Eu1 N1 C6 -4.4(12) . . . . ?
O1 Eu1 N1 C6 174.7(14) . . . . ?
O7 Eu1 N1 C6 -155.3(11) . . . . ?
O11 Eu1 N1 C6 -104.6(13) . . . . ?
O9 Eu1 N1 C6 33.4(15) . . . . ?
N2 Eu1 N1 C6 125.4(12) . . . . ?
O10 Eu1 N2 C9 125.5(12) . . . . ?
O5 Eu1 N2 C9 -6.6(12) . . . . ?
O3 Eu1 N2 C9 23.8(15) . . . . ?
O1 Eu1 N2 C9 -100.9(13) . . . . ?
O7 Eu1 N2 C9 176.2(14) . . . . ?
O11 Eu1 N2 C9 -149.4(12) . . . . ?
O9 Eu1 N2 C9 74.4(13) . . . . ?
N1 Eu1 N2 C9 -56.3(14) . . . . ?
O10 Eu1 N2 C13 -52.4(14) . . . . ?
O5 Eu1 N2 C13 175.5(14) . . . . ?
O3 Eu1 N2 C13 -154.1(11) . . . . ?
O1 Eu1 N2 C13 81.2(12) . . . . ?
O7 Eu1 N2 C13 -1.6(12) . . . . ?
O11 Eu1 N2 C13 32.7(15) . . . . ?
O9 Eu1 N2 C13 -103.5(13) . . . . ?
N1 Eu1 N2 C13 125.9(12) . . . . ?
Ag1 O2 C1 O1 7.2(18) . . . . ?
Ag1 O2 C1 C2 -170.4(14) . . . . ?
Ag1 O1 C1 O2 -7.4(18) . . . . ?
Eu1 O1 C1 O2 175.7(13) . . . . ?
Ag1 O1 C1 C2 170.3(13) . . . . ?
Eu1 O1 C1 C2 -7(2) . . . . ?
C6 N1 C2 C3 1(3) . . . . ?
Eu1 N1 C2 C3 177.9(13) . . . . ?
C6 N1 C2 C1 -176.7(15) . . . . ?
Eu1 N1 C2 C1 0.1(19) . . . . ?
O2 C1 C2 N1 -178.4(16) . . . . ?
O1 C1 C2 N1 4(2) . . . . ?
O2 C1 C2 C3 4(3) . . . . ?
O1 C1 C2 C3 -173.9(17) . . . . ?
N1 C2 C3 C4 0(3) . . . . ?
C1 C2 C3 C4 177.3(18) . . . . ?
C2 C3 C4 C5 0(3) . . . . ?
C3 C4 C5 C6 -1(3) . . . . ?
C2 N1 C6 C5 -2(3) . . . . ?
Eu1 N1 C6 C5 -178.6(14) . . . . ?
C2 N1 C6 C7 -179.4(15) . . . . ?
Eu1 N1 C6 C7 3.8(19) . . . . ?
C4 C5 C6 N1 2(3) . . . . ?
C4 C5 C6 C7 179.0(19) . . . . ?
Eu1 O3 C7 O4 173.3(14) . . . . ?
Eu1 O3 C7 C6 -5(2) . . . . ?
N1 C6 C7 O4 -178.2(16) . . . . ?
C5 C6 C7 O4 4(3) . . . . ?
N1 C6 C7 O3 1(2) . . . . ?
C5 C6 C7 O3 -176.9(17) . . . . ?
Ag1 O6 C8 O5 -2(2) 1_545 . . . ?
Ag1 O6 C8 C9 178.1(13) 1_545 . . . ?
Eu1 O5 C8 O6 167.9(14) . . . . ?
Eu1 O5 C8 C9 -12(2) . . . . ?
C13 N2 C9 C10 1(3) . . . . ?
Eu1 N2 C9 C10 -176.6(15) . . . . ?
C13 N2 C9 C8 -178.3(15) . . . . ?
Eu1 N2 C9 C8 4(2) . . . . ?
O6 C8 C9 N2 -175.2(17) . . . . ?
O5 C8 C9 N2 5(2) . . . . ?
O6 C8 C9 C10 5(3) . . . . ?
O5 C8 C9 C10 -174.9(19) . . . . ?
N2 C9 C10 C11 -1(3) . . . . ?
C8 C9 C10 C11 178(2) . . . . ?
C9 C10 C11 C12 0(4) . . . . ?
C10 C11 C12 C13 2(4) . . . . ?
C9 N2 C13 C12 1(3) . . . . ?
Eu1 N2 C13 C12 178.5(15) . . . . ?
C9 N2 C13 C14 -177.7(16) . . . . ?
Eu1 N2 C13 C14 0.2(19) . . . . ?
C11 C12 C13 N2 -2(3) . . . . ?
C11 C12 C13 C14 176(2) . . . . ?
Eu1 O7 C14 O8 174.4(14) . . . . ?
Eu1 O7 C14 C13 -5(2) . . . . ?
N2 C13 C14 O8 -176.5(17) . . . . ?
C12 C13 C14 O8 5(3) . . . . ?
N2 C13 C14 O7 3(2) . . . . ?
C12 C13 C14 O7 -175.5(18) . . . . ?
